data_1530277
loop_
_publ_author_name
'Li, D.X.'

_publ_section_title
;
 The crystal structure of Na3 Nb13 O31 F
;
_journal_name_full 'Journal of Solid State Chemistry'
_journal_page_first 1
_journal_page_last 4
_journal_volume 73
_journal_year 1988
_chemical_formula_sum 'F Na3 Nb12 O31'
_chemical_name_systematic 'Na3 Nb12 O31 F'
_space_group_IT_number 75
_symmetry_space_group_name_Hall 'P 4'
_symmetry_space_group_name_H-M 'P 4'
_cell_angle_alpha 90
_cell_angle_beta 90
_cell_angle_gamma 90
_cell_formula_units_Z 2
_cell_length_a 17.494
_cell_length_b 17.494
_cell_length_c 3.9442
_cell_volume 1207.083
_citation_journal_id_ASTM JSSCBI
_cod_data_source_file Li_JSSCBI_1988_1603.cif
_cod_data_source_block F1Na3Nb12O31
_cod_original_formula_sum 'F1 Na3 Nb12 O31'
_cod_database_code 1530277

loop_
_symmetry_equiv_pos_as_xyz
x,y,z
-y,x,z
-x,-y,z
y,-x,z

loop_
_atom_site_label
_atom_site_type_symbol
_atom_site_fract_x
_atom_site_fract_y
_atom_site_fract_z
_atom_site_occupancy
_atom_site_U_iso_or_equiv
O13 O-2 0.4308 0.1419 0.551 0.969 0.0
O4 O-2 0.3173 0.177 0.121 0.969 0.0
O8 O-2 0.3332 0.3277 0.135 0.969 0.0
F10 F-1 0.3993 0.4645 0.121 0.031 0.0
O2 O-2 0.3722 0.043 0.093 0.969 0.0
F14 F-1 0.2503 0.2649 0.552 0.031 0.0
Na1 Na+1 0.2588 0.4239 0.533 1 0.0
F4 F-1 0.3173 0.177 0.121 0.031 0.0
F7 F-1 0.1696 0.3464 0.021 0.031 0.0
Na2 Na+1 0.5 0 0.67 1 0.0
O5 O-2 0.0428 0.2473 0.025 0.969 0.0
F11 F-1 0.0688 0.134 0.574 0.031 0.0
Nb6 Nb+5 0.4382 0.3588 0.051 1 0.0
O9 O-2 0.0865 0.4718 0.101 0.969 0.0
F13 F-1 0.4308 0.1419 0.551 0.031 0.0
Nb1 Nb+5 0.0704 0.1393 0.055 1 0.0
Nb2 Nb+5 0.0676 0.3689 0.0608 1 0.0
O10 O-2 0.3993 0.4645 0.121 0.969 0.0
O15 O-2 0.0634 0.3668 0.564 0.969 0.0
Nb4 Nb+5 0.2496 0.2663 0.0945 1 0.0
F1 F-1 0.1357 0.0448 0.113 0.031 0.0
O3 O-2 0.1826 0.1696 0.033 0.969 0.0
O6 O-2 0.4704 0.2453 0.091 0.969 0.0
F15 F-1 0.0634 0.3668 0.564 0.031 0.0
F5 F-1 0.0428 0.2473 0.025 0.031 0.0
F6 F-1 0.4704 0.2453 0.091 0.031 0.0
F16 F-1 0.4362 0.3542 0.562 0.031 0.0
O16 O-2 0.4362 0.3542 0.562 0.969 0.0
F8 F-1 0.3332 0.3277 0.135 0.031 0.0
Nb3 Nb+5 0.2506 0.0785 0.0474 1 0.0
O1 O-2 0.1357 0.0448 0.113 0.969 0.0
O11 O-2 0.0688 0.134 0.574 0.969 0.0
F12 F-1 0.2502 0.0766 0.553 0.031 0.0
F9 F-1 0.0865 0.4718 0.101 0.031 0.0
O14 O-2 0.2503 0.2649 0.552 0.969 0.0
F3 F-1 0.1826 0.1696 0.033 0.031 0.0
O7 O-2 0.1696 0.3464 0.021 0.969 0.0
O12 O-2 0.2502 0.0766 0.553 0.969 0.0
F2 F-1 0.3722 0.043 0.093 0.031 0.0
Nb5 Nb+5 0.4321 0.145 0.0711 1 0.0
